data_7108873
loop_
_publ_author_name
'Yan Yang'
'Wen-Ming Shu'
'Shang-Bo Yu'
'Fan Ni'
'Meng Gao'
'An-Xin Wu'

_publ_section_title
;
 Auto-tandem catalysis: synthesis of 4H-pyrido[1,2-a]pyrimidin-4-ones via
 copper-catalyzed aza-Michael addition-aerobic
 dehydrogenation-intramolecular amidation
;
_journal_issue 17
_journal_name_full 'Chemical communications (Cambridge, England)'
_journal_page_first 1729
_journal_page_last 1731
_journal_paper_doi 10.1039/c3cc38131e
_journal_volume 49
_journal_year 2013
_chemical_formula_sum 'C28 H22 N2 O4'
_chemical_formula_weight 450.48
_chemical_name_systematic
;
?
;
_space_group_IT_number 2
_symmetry_cell_setting triclinic
_symmetry_space_group_name_Hall '-P 1'
_symmetry_space_group_name_H-M 'P -1'
_atom_sites_solution_hydrogens geom
_atom_sites_solution_primary direct
_atom_sites_solution_secondary difmap
_audit_creation_method SHELXL-97
_cell_angle_alpha 86.719(2)
_cell_angle_beta 88.205(2)
_cell_angle_gamma 64.921(2)
_cell_formula_units_Z 2
_cell_length_a 8.7681(13)
_cell_length_b 8.9732(14)
_cell_length_c 16.456(3)
_cell_measurement_reflns_used 6538
_cell_measurement_temperature 298(2)
_cell_measurement_theta_max 30.14
_cell_measurement_theta_min 2.48
_cell_volume 1170.7(3)
_computing_cell_refinement 'Bruker SAINT'
_computing_data_collection 'Bruker APEX2'
_computing_data_reduction 'Bruker SAINT'
_computing_molecular_graphics 'Bruker SHELXTL'
_computing_publication_material 'Bruker SHELXTL'
_computing_structure_refinement 'SHELXL-97 (Sheldrick, 1997)'
_computing_structure_solution 'SHELXS-97 (Sheldrick, 1990)'
_diffrn_ambient_temperature 298(2)
_diffrn_measured_fraction_theta_full 0.974
_diffrn_measured_fraction_theta_max 0.974
_diffrn_measurement_device_type 'Bruker APEX-II CCD'
_diffrn_measurement_method '\f and \w scans'
_diffrn_radiation_monochromator graphite
_diffrn_radiation_source 'fine-focus sealed tube'
_diffrn_radiation_type MoK\a
_diffrn_radiation_wavelength 0.71073
_diffrn_reflns_av_R_equivalents 0.0236
_diffrn_reflns_av_sigmaI/netI 0.0333
_diffrn_reflns_limit_h_max 10
_diffrn_reflns_limit_h_min -10
_diffrn_reflns_limit_k_max 10
_diffrn_reflns_limit_k_min -10
_diffrn_reflns_limit_l_max 19
_diffrn_reflns_limit_l_min -18
_diffrn_reflns_number 7988
_diffrn_reflns_theta_full 25.00
_diffrn_reflns_theta_max 25.00
_diffrn_reflns_theta_min 2.48
_diffrn_standards_number 0
_exptl_absorpt_coefficient_mu 0.086
_exptl_absorpt_correction_T_max 0.9914
_exptl_absorpt_correction_T_min 0.9897
_exptl_absorpt_correction_type none
_exptl_crystal_density_diffrn 1.278
_exptl_crystal_density_meas 0
_exptl_crystal_density_method 'not measured'
_exptl_crystal_description block
_exptl_crystal_F_000 472
_exptl_crystal_size_max 0.12
_exptl_crystal_size_mid 0.10
_exptl_crystal_size_min 0.10
_refine_diff_density_max 0.219
_refine_diff_density_min -0.206
_refine_diff_density_rms 0.049
_refine_ls_extinction_coef 0.025(4)
_refine_ls_extinction_expression Fc^*^=kFc[1+0.001xFc^2^\l^3^/sin(2\q)]^-1/4^
_refine_ls_extinction_method SHELXL
_refine_ls_goodness_of_fit_ref 1.112
_refine_ls_hydrogen_treatment mixed
_refine_ls_matrix_type full
_refine_ls_number_parameters 309
_refine_ls_number_reflns 4031
_refine_ls_number_restraints 0
_refine_ls_restrained_S_all 1.112
_refine_ls_R_factor_all 0.0626
_refine_ls_R_factor_gt 0.0594
_refine_ls_shift/su_max 0.000
_refine_ls_shift/su_mean 0.000
_refine_ls_structure_factor_coef Fsqd
_refine_ls_weighting_details 'calc w=1/[\s^2^(Fo^2^)+(0.0646P)^2^+1.1474P] where P=(Fo^2^+2Fc^2^)/3'
_refine_ls_weighting_scheme calc
_refine_ls_wR_factor_gt 0.1800
_refine_ls_wR_factor_ref 0.1824
_reflns_number_gt 3710
_reflns_number_total 4031
_reflns_threshold_expression >2sigma(I)
_cod_data_source_file c3cc38131e.txt
_cod_data_source_block e:\120710i\work\t
_cod_depositor_comments
;
The following automatic conversions were performed:

'_symmetry_cell_setting' value 'Triclinic' changed to 'triclinic'
according to
/usr/data/users/saulius/automatic-downloads/retrospective/RSC/lib/dictionaries/cif_core.dic
dictionary named 'cif_core.dic' version 2.4.2 from 2011-04-26.

Automatic conversion script
Id: cif_fix_values 2281 2013-09-26 08:29:07Z andrius 
;
_cod_original_sg_symbol_H-M P-1
_cod_database_code 7108873

loop_
_symmetry_equiv_pos_as_xyz
'x, y, z'
'-x, -y, -z'

loop_
_atom_site_label
_atom_site_type_symbol
_atom_site_fract_x
_atom_site_fract_y
_atom_site_fract_z
_atom_site_U_iso_or_equiv
_atom_site_adp_type
_atom_site_occupancy
_atom_site_symmetry_multiplicity
_atom_site_calc_flag
_atom_site_refinement_flags
C1 C 0.5842(3) 0.3041(3) 0.35810(15) 0.0391(6) Uani 1 1 d .
C2 C 0.4511(4) 0.3171(4) 0.40742(18) 0.0548(8) Uani 1 1 d .
H2 H 0.3491 0.3354 0.3840 0.066 Uiso 1 1 calc R
C3 C 0.4650(5) 0.3033(6) 0.4927(2) 0.0745(11) Uani 1 1 d .
H3 H 0.3732 0.3123 0.5253 0.089 Uiso 1 1 calc R
C4 C 0.6127(5) 0.2770(5) 0.5268(2) 0.0729(10) Uani 1 1 d .
H4 H 0.6211 0.2701 0.5832 0.087 Uiso 1 1 calc R
C5 C 0.7547(4) 0.2598(4) 0.47876(18) 0.0573(8) Uani 1 1 d .
C6 C 0.7435(3) 0.2719(3) 0.39257(16) 0.0419(6) Uani 1 1 d .
C7 C 0.8907(4) 0.2465(4) 0.34639(19) 0.0532(7) Uani 1 1 d .
H7 H 0.8871 0.2508 0.2899 0.064 Uiso 1 1 calc R
C8 C 1.0377(5) 0.2158(6) 0.3845(3) 0.0774(11) Uani 1 1 d .
H8 H 1.1336 0.1993 0.3535 0.093 Uiso 1 1 calc R
C9 C 1.0466(5) 0.2087(6) 0.4699(3) 0.0902(14) Uani 1 1 d .
H9 H 1.1472 0.1899 0.4949 0.108 Uiso 1 1 calc R
C10 C 0.9096(6) 0.2292(6) 0.5153(2) 0.0841(13) Uani 1 1 d .
H10 H 0.9169 0.2232 0.5717 0.101 Uiso 1 1 calc R
C11 C 0.5542(3) 0.3335(3) 0.26915(15) 0.0372(6) Uani 1 1 d .
C12 C 0.4115(3) 0.3017(3) 0.23451(15) 0.0377(6) Uani 1 1 d .
C13 C 0.5624(3) 0.0017(3) 0.26108(16) 0.0409(6) Uani 1 1 d .
C14 C 0.5437(4) -0.1435(4) 0.27739(18) 0.0498(7) Uani 1 1 d .
H14 H 0.4396 -0.1466 0.2729 0.060 Uiso 1 1 calc R
C15 C 0.6851(4) -0.2828(4) 0.30043(19) 0.0577(8) Uani 1 1 d .
H15 H 0.6776 -0.3820 0.3123 0.069 Uiso 1 1 calc R
C16 C 0.8373(4) -0.2741(4) 0.30578(19) 0.0609(9) Uani 1 1 d .
H16 H 0.9338 -0.3666 0.3213 0.073 Uiso 1 1 calc R
C17 C 0.8431(4) -0.1263(4) 0.2877(2) 0.0582(8) Uani 1 1 d .
H17 H 0.9459 -0.1206 0.2923 0.070 Uiso 1 1 calc R
C18 C 0.2784(3) 0.4319(3) 0.19980(15) 0.0381(6) Uani 1 1 d .
C19 C 0.2667(3) 0.6037(3) 0.20297(16) 0.0394(6) Uani 1 1 d .
C20 C 0.2560(3) 0.7014(3) 0.12607(16) 0.0409(6) Uani 1 1 d .
C21 C 0.3055(4) 0.6273(4) 0.05240(17) 0.0487(7) Uani 1 1 d .
H21 H 0.3423 0.5139 0.0505 0.058 Uiso 1 1 calc R
C22 C 0.3010(5) 0.7195(4) -0.01842(19) 0.0612(8) Uani 1 1 d .
H22 H 0.3364 0.6681 -0.0674 0.073 Uiso 1 1 calc R
C23 C 0.2446(6) 0.8858(5) -0.0161(2) 0.0812(12) Uani 1 1 d .
H23 H 0.2404 0.9481 -0.0638 0.097 Uiso 1 1 calc R
C24 C 0.1933(7) 0.9630(5) 0.0567(2) 0.0871(13) Uani 1 1 d .
H24 H 0.1536 1.0768 0.0577 0.105 Uiso 1 1 calc R
C25 C 0.2012(5) 0.8710(4) 0.1277(2) 0.0617(9) Uani 1 1 d .
H25 H 0.1699 0.9225 0.1769 0.074 Uiso 1 1 calc R
C26 C 0.1380(3) 0.4075(3) 0.16634(16) 0.0405(6) Uani 1 1 d .
C27 C -0.1305(4) 0.5328(4) 0.1054(2) 0.0528(7) Uani 1 1 d .
H27A H -0.1834 0.4944 0.1493 0.063 Uiso 1 1 calc R
H27B H -0.0985 0.4547 0.0627 0.063 Uiso 1 1 calc R
C28 C -0.2488(4) 0.6983(4) 0.0733(2) 0.0649(9) Uani 1 1 d .
H28A H -0.2699 0.7769 0.1143 0.097 Uiso 1 1 calc R
H28B H -0.3528 0.6956 0.0589 0.097 Uiso 1 1 calc R
H28C H -0.2002 0.7296 0.0260 0.097 Uiso 1 1 calc R
N1 N 0.7089(3) 0.0120(3) 0.26359(15) 0.0495(6) Uani 1 1 d .
N2 N 0.4222(3) 0.1461(3) 0.23883(14) 0.0451(6) Uani 1 1 d .
H2A H 0.3329 0.1353 0.2265 0.054 Uiso 1 1 calc R
O1 O 0.6248(2) 0.3949(3) 0.22327(11) 0.0488(5) Uani 1 1 d .
O2 O 0.2687(3) 0.6602(2) 0.26853(12) 0.0533(5) Uani 1 1 d .
O3 O 0.1273(3) 0.2765(2) 0.16751(14) 0.0562(6) Uani 1 1 d .
O4 O 0.0170(2) 0.5468(2) 0.13509(12) 0.0479(5) Uani 1 1 d .

loop_
_atom_site_aniso_label
_atom_site_aniso_U_11
_atom_site_aniso_U_22
_atom_site_aniso_U_33
_atom_site_aniso_U_23
_atom_site_aniso_U_13
_atom_site_aniso_U_12
C1 0.0443(14) 0.0409(13) 0.0370(13) -0.0013(10) -0.0019(11) -0.0228(11)
C2 0.0505(16) 0.081(2) 0.0423(16) -0.0049(14) 0.0024(12) -0.0364(16)
C3 0.079(2) 0.123(3) 0.0408(17) -0.0088(18) 0.0115(16) -0.061(2)
C4 0.091(3) 0.106(3) 0.0366(16) 0.0000(17) -0.0014(16) -0.056(2)
C5 0.069(2) 0.071(2) 0.0437(16) 0.0060(14) -0.0131(14) -0.0405(17)
C6 0.0474(15) 0.0411(14) 0.0423(14) 0.0000(11) -0.0058(11) -0.0234(12)
C7 0.0459(16) 0.0648(19) 0.0530(17) 0.0001(14) -0.0032(13) -0.0275(14)
C8 0.0517(19) 0.106(3) 0.080(3) 0.006(2) -0.0098(17) -0.039(2)
C9 0.069(2) 0.128(4) 0.086(3) 0.012(3) -0.034(2) -0.054(3)
C10 0.090(3) 0.122(4) 0.059(2) 0.014(2) -0.033(2) -0.062(3)
C11 0.0377(13) 0.0391(13) 0.0376(13) -0.0026(10) 0.0016(10) -0.0190(11)
C12 0.0411(13) 0.0431(14) 0.0341(13) -0.0031(10) 0.0025(10) -0.0228(11)
C13 0.0453(14) 0.0413(14) 0.0372(13) -0.0020(10) -0.0008(11) -0.0194(12)
C14 0.0594(17) 0.0474(16) 0.0498(16) 0.0023(12) -0.0031(13) -0.0297(14)
C15 0.077(2) 0.0427(16) 0.0514(17) 0.0028(13) -0.0026(15) -0.0241(15)
C16 0.064(2) 0.0495(18) 0.0519(18) -0.0039(14) -0.0081(15) -0.0064(15)
C17 0.0462(16) 0.0566(18) 0.063(2) -0.0113(15) -0.0047(14) -0.0124(14)
C18 0.0389(13) 0.0431(14) 0.0360(13) -0.0026(10) -0.0013(10) -0.0209(11)
C19 0.0331(12) 0.0414(14) 0.0440(14) -0.0052(11) -0.0048(10) -0.0153(11)
C20 0.0403(13) 0.0419(14) 0.0439(14) -0.0035(11) -0.0054(11) -0.0200(11)
C21 0.0542(16) 0.0508(16) 0.0471(16) -0.0083(12) 0.0014(12) -0.0274(14)
C22 0.080(2) 0.071(2) 0.0449(17) -0.0025(15) -0.0020(15) -0.0436(19)
C23 0.126(4) 0.071(2) 0.054(2) 0.0146(18) -0.010(2) -0.051(2)
C24 0.142(4) 0.0471(19) 0.070(2) 0.0090(17) -0.014(2) -0.039(2)
C25 0.091(2) 0.0435(16) 0.0497(17) -0.0038(13) -0.0070(16) -0.0269(16)
C26 0.0413(14) 0.0451(15) 0.0391(14) -0.0036(11) -0.0016(11) -0.0219(12)
C27 0.0428(15) 0.0609(18) 0.0632(19) 0.0018(14) -0.0122(13) -0.0299(14)
C28 0.0557(19) 0.067(2) 0.068(2) 0.0032(16) -0.0164(16) -0.0218(16)
N1 0.0461(13) 0.0456(13) 0.0580(15) -0.0045(11) -0.0017(11) -0.0201(11)
N2 0.0435(12) 0.0428(12) 0.0541(14) 0.0013(10) -0.0077(10) -0.0232(10)
O1 0.0515(11) 0.0631(13) 0.0421(10) 0.0064(9) -0.0028(8) -0.0352(10)
O2 0.0707(14) 0.0502(12) 0.0421(11) -0.0101(9) -0.0050(9) -0.0274(10)
O3 0.0551(12) 0.0479(12) 0.0744(15) -0.0007(10) -0.0185(10) -0.0295(10)
O4 0.0415(10) 0.0473(11) 0.0597(12) -0.0001(9) -0.0108(9) -0.0231(9)

loop_
_atom_type_symbol
_atom_type_description
_atom_type_scat_dispersion_real
_atom_type_scat_dispersion_imag
_atom_type_scat_source
C C 0.0033 0.0016 'International Tables Vol C Tables 4.2.6.8 and 6.1.1.4'
H H 0.0000 0.0000 'International Tables Vol C Tables 4.2.6.8 and 6.1.1.4'
N N 0.0061 0.0033 'International Tables Vol C Tables 4.2.6.8 and 6.1.1.4'
O O 0.0106 0.0060 'International Tables Vol C Tables 4.2.6.8 and 6.1.1.4'

loop_
_geom_angle_atom_site_label_1
_geom_angle_atom_site_label_2
_geom_angle_atom_site_label_3
_geom_angle
C2 C1 C6 120.3(2)
C2 C1 C11 117.7(2)
C6 C1 C11 121.9(2)
C1 C2 C3 121.5(3)
C1 C2 H2 119.3
C3 C2 H2 119.3
C4 C3 C2 119.4(3)
C4 C3 H3 120.3
C2 C3 H3 120.3
C3 C4 C5 121.5(3)
C3 C4 H4 119.3
C5 C4 H4 119.3
C4 C5 C10 120.8(3)
C4 C5 C6 120.0(3)
C10 C5 C6 119.2(3)
C7 C6 C5 118.3(3)
C7 C6 C1 124.2(2)
C5 C6 C1 117.4(3)
C8 C7 C6 120.3(3)
C8 C7 H7 119.9
C6 C7 H7 119.9
C7 C8 C9 121.0(4)
C7 C8 H8 119.5
C9 C8 H8 119.5
C10 C9 C8 120.0(3)
C10 C9 H9 120.0
C8 C9 H9 120.0
C9 C10 C5 121.2(3)
C9 C10 H10 119.4
C5 C10 H10 119.4
O1 C11 C1 124.4(2)
O1 C11 C12 117.5(2)
C1 C11 C12 117.8(2)
N2 C12 C18 122.6(2)
N2 C12 C11 119.1(2)
C18 C12 C11 118.3(2)
N1 C13 C14 123.8(3)
N1 C13 N2 116.7(2)
C14 C13 N2 119.5(2)
C15 C14 C13 117.6(3)
C15 C14 H14 121.2
C13 C14 H14 121.2
C16 C15 C14 119.7(3)
C16 C15 H15 120.2
C14 C15 H15 120.2
C17 C16 C15 118.3(3)
C17 C16 H16 120.8
C15 C16 H16 120.8
N1 C17 C16 124.0(3)
N1 C17 H17 118.0
C16 C17 H17 118.0
C12 C18 C26 120.2(2)
C12 C18 C19 120.1(2)
C26 C18 C19 119.4(2)
O2 C19 C20 120.7(2)
O2 C19 C18 120.0(2)
C20 C19 C18 119.3(2)
C21 C20 C25 118.8(3)
C21 C20 C19 121.6(2)
C25 C20 C19 119.6(2)
C22 C21 C20 120.9(3)
C22 C21 H21 119.6
C20 C21 H21 119.6
C23 C22 C21 119.7(3)
C23 C22 H22 120.2
C21 C22 H22 120.2
C22 C23 C24 120.6(3)
C22 C23 H23 119.7
C24 C23 H23 119.7
C25 C24 C23 119.9(3)
C25 C24 H24 120.0
C23 C24 H24 120.0
C24 C25 C20 120.2(3)
C24 C25 H25 119.9
C20 C25 H25 119.9
O3 C26 O4 122.1(2)
O3 C26 C18 124.9(2)
O4 C26 C18 113.0(2)
O4 C27 C28 107.6(2)
O4 C27 H27A 110.2
C28 C27 H27A 110.2
O4 C27 H27B 110.2
C28 C27 H27B 110.2
H27A C27 H27B 108.5
C27 C28 H28A 109.5
C27 C28 H28B 109.5
H28A C28 H28B 109.5
C27 C28 H28C 109.5
H28A C28 H28C 109.5
H28B C28 H28C 109.5
C13 N1 C17 116.5(3)
C12 N2 C13 127.0(2)
C12 N2 H2A 116.5
C13 N2 H2A 116.5
C26 O4 C27 115.7(2)

loop_
_geom_bond_atom_site_label_1
_geom_bond_atom_site_label_2
_geom_bond_distance
C1 C2 1.368(4)
C1 C6 1.429(4)
C1 C11 1.484(3)
C2 C3 1.406(4)
C2 H2 0.9300
C3 C4 1.349(5)
C3 H3 0.9300
C4 C5 1.409(5)
C4 H4 0.9300
C5 C10 1.414(5)
C5 C6 1.420(4)
C6 C7 1.416(4)
C7 C8 1.364(4)
C7 H7 0.9300
C8 C9 1.406(6)
C8 H8 0.9300
C9 C10 1.345(6)
C9 H9 0.9300
C10 H10 0.9300
C11 O1 1.212(3)
C11 C12 1.529(3)
C12 N2 1.358(3)
C12 C18 1.365(4)
C13 N1 1.328(4)
C13 C14 1.391(4)
C13 N2 1.396(3)
C14 C15 1.380(4)
C14 H14 0.9300
C15 C16 1.375(5)
C15 H15 0.9300
C16 C17 1.364(5)
C16 H16 0.9300
C17 N1 1.348(4)
C17 H17 0.9300
C18 C26 1.467(3)
C18 C19 1.505(4)
C19 O2 1.222(3)
C19 C20 1.480(4)
C20 C21 1.384(4)
C20 C25 1.390(4)
C21 C22 1.382(4)
C21 H21 0.9300
C22 C23 1.362(5)
C22 H22 0.9300
C23 C24 1.383(6)
C23 H23 0.9300
C24 C25 1.378(5)
C24 H24 0.9300
C25 H25 0.9300
C26 O3 1.217(3)
C26 O4 1.337(3)
C27 O4 1.454(3)
C27 C28 1.483(4)
C27 H27A 0.9700
C27 H27B 0.9700
C28 H28A 0.9600
C28 H28B 0.9600
C28 H28C 0.9600
N2 H2A 0.8600

loop_
_geom_hbond_atom_site_label_D
_geom_hbond_atom_site_label_H
_geom_hbond_atom_site_label_A
_geom_hbond_distance_DH
_geom_hbond_distance_HA
_geom_hbond_distance_DA
_geom_hbond_angle_DHA
N2 H2A O3 0.86 1.96 2.627(3) 133.8

loop_
_geom_torsion_atom_site_label_1
_geom_torsion_atom_site_label_2
_geom_torsion_atom_site_label_3
_geom_torsion_atom_site_label_4
_geom_torsion
C6 C1 C2 C3 1.5(5)
C11 C1 C2 C3 -175.2(3)
C1 C2 C3 C4 0.1(6)
C2 C3 C4 C5 -1.2(6)
C3 C4 C5 C10 -178.8(4)
C3 C4 C5 C6 0.7(6)
C4 C5 C6 C7 -177.2(3)
C10 C5 C6 C7 2.4(5)
C4 C5 C6 C1 0.9(5)
C10 C5 C6 C1 -179.6(3)
C2 C1 C6 C7 176.0(3)
C11 C1 C6 C7 -7.4(4)
C2 C1 C6 C5 -2.0(4)
C11 C1 C6 C5 174.6(3)
C5 C6 C7 C8 -1.8(5)
C1 C6 C7 C8 -179.7(3)
C6 C7 C8 C9 0.0(6)
C7 C8 C9 C10 1.3(7)
C8 C9 C10 C5 -0.7(8)
C4 C5 C10 C9 178.4(4)
C6 C5 C10 C9 -1.2(6)
C2 C1 C11 O1 146.8(3)
C6 C1 C11 O1 -29.8(4)
C2 C1 C11 C12 -26.2(4)
C6 C1 C11 C12 157.1(2)
O1 C11 C12 N2 122.2(3)
C1 C11 C12 N2 -64.3(3)
O1 C11 C12 C18 -57.4(3)
C1 C11 C12 C18 116.1(3)
N1 C13 C14 C15 2.5(4)
N2 C13 C14 C15 -179.0(3)
C13 C14 C15 C16 -0.5(4)
C14 C15 C16 C17 -0.2(5)
C15 C16 C17 N1 -1.1(5)
N2 C12 C18 C26 0.9(4)
C11 C12 C18 C26 -179.5(2)
N2 C12 C18 C19 174.9(2)
C11 C12 C18 C19 -5.5(3)
C12 C18 C19 O2 -56.5(3)
C26 C18 C19 O2 117.5(3)
C12 C18 C19 C20 122.3(3)
C26 C18 C19 C20 -63.6(3)
O2 C19 C20 C21 159.4(3)
C18 C19 C20 C21 -19.5(4)
O2 C19 C20 C25 -18.0(4)
C18 C19 C20 C25 163.1(3)
C25 C20 C21 C22 0.0(4)
C19 C20 C21 C22 -177.4(3)
C20 C21 C22 C23 -1.1(5)
C21 C22 C23 C24 0.7(6)
C22 C23 C24 C25 0.8(7)
C23 C24 C25 C20 -1.8(7)
C21 C20 C25 C24 1.4(5)
C19 C20 C25 C24 178.9(3)
C12 C18 C26 O3 1.0(4)
C19 C18 C26 O3 -173.0(3)
C12 C18 C26 O4 179.5(2)
C19 C18 C26 O4 5.5(3)
C14 C13 N1 C17 -3.6(4)
N2 C13 N1 C17 177.9(2)
C16 C17 N1 C13 2.9(5)
C18 C12 N2 C13 169.2(3)
C11 C12 N2 C13 -10.3(4)
N1 C13 N2 C12 -13.6(4)
C14 C13 N2 C12 167.8(3)
O3 C26 O4 C27 2.2(4)
C18 C26 O4 C27 -176.4(2)
C28 C27 O4 C26 -179.9(3)
